data_9005902
loop_
_publ_author_name
'Ross, N. L.'
'Hazen, R. M.'

_publ_section_title
;
 High-pressure crystal chemistry of MgSiO3 perovskite
 Sample: P = .001b GPa
;
_journal_name_full 'Physics and Chemistry of Minerals'
_journal_page_first 228
_journal_page_last 237
_journal_volume 17
_journal_year 1990
_chemical_compound_source Synthetic
_chemical_formula_structural MgSiO3
_chemical_formula_sum 'Mg O3 Si'
_chemical_name_mineral Bridgmanite
_space_group_IT_number 62
_symmetry_space_group_name_Hall '-P 2c 2ab'
_symmetry_space_group_name_H-M 'P b n m'
_cell_angle_alpha 90
_cell_angle_beta 90
_cell_angle_gamma 90
_cell_length_a 4.777
_cell_length_b 4.927
_cell_formula_units_Z 4
_cell_length_c 6.89772
_cell_volume 162.347
_database_code_amcsd 0007484
_exptl_crystal_density_diffrn 4.107
_cod_original_formula_sum 'Mg Si O3'
_cod_database_code 9005902

loop_
_space_group_symop_operation_xyz
x,y,z
x,y,1/2-z
-x,-y,1/2+z
1/2+x,1/2-y,1/2+z
1/2-x,1/2+y,1/2-z
1/2-x,1/2+y,z
1/2+x,1/2-y,-z
-x,-y,-z

loop_
_atom_site_label
_atom_site_fract_x
_atom_site_fract_y
_atom_site_fract_z
_atom_site_U_iso_or_equiv
Mg 0.51310 0.55630 0.25000 0.01267
Si 0.50000 0.00000 0.50000 0.00836
O1 0.10310 0.46540 0.25000 0.00849
O2 0.19530 0.20100 0.55100 0.00836

loop_
_cod_related_entry_id
_cod_related_entry_database
_cod_related_entry_code
1 AMCSD 0007484
